data_2214213
loop_
_publ_author_name
'Qing-Wei Wang'
'Xiao-Hong Zhao'
'Zhi-Xing Yu'
'Jian Wang'

_publ_section_title
;
 Bis(dipyrido[3,2-<i>a</i>:2',3'-<i>c</i>]phenazine)sulfatoiron(II)
 monohydrate
;
_journal_coeditor_code HB2425
_journal_issue 7
_journal_name_full 'Acta Crystallographica Section E'
_journal_page_first m1861
_journal_page_last m1861
_journal_paper_doi 10.1107/S1600536807027675
_journal_volume 63
_journal_year 2007
_chemical_formula_iupac '[Fe (S O4) (C18 H10 N4)2], H2 O'
_chemical_formula_moiety 'C36 H20 Fe N8 O4 S, H2 O'
_chemical_formula_sum 'C36 H22 Fe N8 O5 S'
_chemical_formula_weight 734.53
_chemical_name_systematic
;
Bis(dipyrido[3,2-a:2',3'-c]phenazine)sulfatoiron(II) monohydrate
;
_space_group_IT_number 15
_symmetry_cell_setting monoclinic
_symmetry_space_group_name_Hall '-C 2yc'
_symmetry_space_group_name_H-M 'C 1 2/c 1'
_atom_sites_solution_hydrogens geom
_atom_sites_solution_primary direct
_atom_sites_solution_secondary difmap
_audit_creation_method SHELXL-97
_cell_angle_alpha 90.00
_cell_angle_beta 94.826(2)
_cell_angle_gamma 90.00
_cell_formula_units_Z 4
_cell_length_a 17.527(2)
_cell_length_b 7.2674(10)
_cell_length_c 23.203(3)
_cell_measurement_reflns_used 1263
_cell_measurement_temperature 292(2)
_cell_measurement_theta_max 26.04
_cell_measurement_theta_min 2.31
_cell_volume 2945.0(6)
_computing_cell_refinement 'SAINT (Bruker, 2002)'
_computing_data_collection 'SMART (Bruker, 2002)'
_computing_data_reduction SAINT
_computing_molecular_graphics 'SHELXTL (Bruker, 2002)'
_computing_publication_material SHELXTL
_computing_structure_refinement 'SHELXL97 (Sheldrick, 1997)'
_computing_structure_solution 'SHELXS97 (Sheldrick, 1997)'
_diffrn_ambient_temperature 292(2)
_diffrn_measured_fraction_theta_full 1.000
_diffrn_measured_fraction_theta_max 1.000
_diffrn_measurement_device_type 'Bruker SMART CCD'
_diffrn_measurement_method \w
_diffrn_radiation_monochromator graphite
_diffrn_radiation_source 'fine-focus sealed tube'
_diffrn_radiation_type MoK\a
_diffrn_radiation_wavelength 0.71073
_diffrn_reflns_av_R_equivalents 0.0613
_diffrn_reflns_av_sigmaI/netI 0.0555
_diffrn_reflns_limit_h_max 21
_diffrn_reflns_limit_h_min -21
_diffrn_reflns_limit_k_max 8
_diffrn_reflns_limit_k_min -8
_diffrn_reflns_limit_l_max 28
_diffrn_reflns_limit_l_min -28
_diffrn_reflns_number 12199
_diffrn_reflns_theta_full 26.06
_diffrn_reflns_theta_max 26.06
_diffrn_reflns_theta_min 2.33
_diffrn_standards_decay_% 0
_exptl_absorpt_coefficient_mu 0.648
_exptl_absorpt_correction_T_max 0.939
_exptl_absorpt_correction_T_min 0.895
_exptl_absorpt_correction_type multi-scan
_exptl_absorpt_process_details '(SADABS; Bruker, 2002)'
_exptl_crystal_colour brown
_exptl_crystal_density_diffrn 1.657
_exptl_crystal_density_method 'not measured'
_exptl_crystal_description slab
_exptl_crystal_F_000 1504
_exptl_crystal_size_max 0.32
_exptl_crystal_size_mid 0.14
_exptl_crystal_size_min 0.09
_refine_diff_density_max 0.545
_refine_diff_density_min -0.388
_refine_ls_extinction_method none
_refine_ls_goodness_of_fit_ref 1.026
_refine_ls_hydrogen_treatment mixed
_refine_ls_matrix_type full
_refine_ls_number_parameters 242
_refine_ls_number_reflns 2908
_refine_ls_number_restraints 3
_refine_ls_restrained_S_all 1.028
_refine_ls_R_factor_all 0.0763
_refine_ls_R_factor_gt 0.0492
_refine_ls_shift/su_max 0.000
_refine_ls_shift/su_mean 0.000
_refine_ls_structure_factor_coef Fsqd
_refine_ls_weighting_details 'calc w=1/[\s^2^(Fo^2^)+(0.0651P)^2^+4.1225P] where P=(Fo^2^+2Fc^2^)/3'
_refine_ls_weighting_scheme calc
_refine_ls_wR_factor_gt 0.1232
_refine_ls_wR_factor_ref 0.1393
_reflns_number_gt 2041
_reflns_number_total 2908
_reflns_threshold_expression I>2\s(I)
_cod_data_source_file hb2425.cif
_cod_data_source_block I
_cod_original_cell_volume 2944.9(7)
_cod_original_sg_symbol_H-M 'C 2/c'
_cod_database_code 2214213
_cod_database_fobs_code 2214213

loop_
_symmetry_equiv_pos_as_xyz
'x, y, z'
'-x, y, -z+1/2'
'x+1/2, y+1/2, z'
'-x+1/2, y+1/2, -z+1/2'
'-x, -y, -z'
'x, -y, z-1/2'
'-x+1/2, -y+1/2, -z'
'x+1/2, -y+1/2, z-1/2'

loop_
_atom_site_type_symbol
_atom_site_label
_atom_site_fract_x
_atom_site_fract_y
_atom_site_fract_z
_atom_site_U_iso_or_equiv
_atom_site_adp_type
_atom_site_calc_flag
_atom_site_refinement_flags
_atom_site_occupancy
O O1W 0.4209(3) 0.1304(8) 0.3969(3) 0.0561(17) Uani d PD 0.50
C C1 0.4474(2) 0.5284(5) 0.35121(16) 0.0351(9) Uani d . 1
H H1 0.3998 0.5299 0.3303 0.042 Uiso calc R 1
C C2 0.4539(2) 0.6080(5) 0.40550(16) 0.0374(9) Uani d . 1
H H2 0.4117 0.6633 0.4201 0.045 Uiso calc R 1
C C3 0.52355(19) 0.6044(5) 0.43763(15) 0.0335(8) Uani d . 1
H H3 0.5292 0.6546 0.4746 0.040 Uiso calc R 1
C C4 0.58578(19) 0.5231(4) 0.41324(15) 0.0291(8) Uani d . 1
C C5 0.66145(19) 0.5085(5) 0.44494(14) 0.0296(8) Uani d . 1
C C6 0.7382(2) 0.5424(5) 0.52866(15) 0.0335(8) Uani d . 1
C C7 0.7487(2) 0.5916(5) 0.58783(16) 0.0432(10) Uani d . 1
H H7 0.7077 0.6361 0.6067 0.052 Uiso calc R 1
C C8 0.8191(3) 0.5735(6) 0.61717(18) 0.0490(11) Uani d . 1
H H8 0.8259 0.6076 0.6559 0.059 Uiso calc R 1
C C9 0.8811(2) 0.5045(5) 0.58975(17) 0.0467(10) Uani d . 1
H H9 0.9284 0.4921 0.6108 0.056 Uiso calc R 1
C C10 0.8739(2) 0.4551(5) 0.53300(17) 0.0436(10) Uani d . 1
H H10 0.9159 0.4105 0.5154 0.052 Uiso calc R 1
C C11 0.8013(2) 0.4723(5) 0.50083(16) 0.0343(8) Uani d . 1
C C12 0.72472(19) 0.4395(4) 0.41675(15) 0.0292(8) Uani d . 1
C C13 0.71308(19) 0.3818(4) 0.35639(14) 0.0284(8) Uani d . 1
C C14 0.77242(19) 0.3215(5) 0.32452(15) 0.0341(8) Uani d . 1
H H14 0.8228 0.3274 0.3405 0.041 Uiso calc R 1
C C15 0.7563(2) 0.2534(5) 0.26961(15) 0.0353(8) Uani d . 1
H H15 0.7953 0.2125 0.2479 0.042 Uiso calc R 1
C C16 0.6803(2) 0.2471(5) 0.24735(16) 0.0362(9) Uani d . 1
H H16 0.6692 0.1956 0.2109 0.043 Uiso calc R 1
C C17 0.63881(18) 0.3793(4) 0.32890(14) 0.0281(7) Uani d . 1
C C18 0.57456(18) 0.4516(4) 0.35795(14) 0.0266(7) Uani d . 1
N N1 0.50531(15) 0.4501(4) 0.32740(12) 0.0297(7) Uani d . 1
N N2 0.62257(15) 0.3105(4) 0.27515(12) 0.0307(7) Uani d . 1
N N3 0.66826(17) 0.5592(4) 0.50016(12) 0.0339(7) Uani d . 1
N N4 0.79357(16) 0.4221(4) 0.44431(13) 0.0329(7) Uani d . 1
O O1 0.48704(15) 0.0364(3) 0.29847(10) 0.0432(7) Uani d . 1
O O2 0.43230(14) -0.2049(4) 0.23570(12) 0.0496(7) Uani d . 1
S S 0.5000 -0.09498(18) 0.2500 0.0333(3) Uani d S 1
Fe Fe 0.5000 0.28602(10) 0.2500 0.0322(2) Uani d S 1
H HW11 0.431(4) 0.077(10) 0.3686(18) 0.048 Uiso d PD 0.50
H HW12 0.453(3) 0.123(12) 0.423(2) 0.048 Uiso d PD 0.50

loop_
_atom_site_aniso_label
_atom_site_aniso_U_11
_atom_site_aniso_U_22
_atom_site_aniso_U_33
_atom_site_aniso_U_12
_atom_site_aniso_U_13
_atom_site_aniso_U_23
O1W 0.071(4) 0.044(3) 0.060(4) -0.009(3) 0.051(3) -0.010(3)
C1 0.0228(18) 0.042(2) 0.040(2) 0.0028(16) 0.0006(16) 0.0013(17)
C2 0.029(2) 0.040(2) 0.044(2) 0.0051(16) 0.0048(16) -0.0009(17)
C3 0.032(2) 0.037(2) 0.0314(19) 0.0018(16) 0.0037(15) -0.0036(16)
C4 0.0275(18) 0.0286(18) 0.0309(19) -0.0020(14) 0.0014(15) 0.0025(15)
C5 0.0313(19) 0.0279(18) 0.0291(19) -0.0007(15) 0.0001(15) 0.0025(15)
C6 0.039(2) 0.0312(19) 0.029(2) -0.0063(16) -0.0053(16) 0.0051(15)
C7 0.053(3) 0.043(2) 0.033(2) -0.0086(19) -0.0005(18) 0.0003(17)
C8 0.064(3) 0.046(2) 0.035(2) -0.012(2) -0.010(2) 0.0043(18)
C9 0.051(3) 0.043(2) 0.043(2) -0.008(2) -0.018(2) 0.0045(19)
C10 0.040(2) 0.040(2) 0.048(3) -0.0026(18) -0.0105(19) 0.0044(18)
C11 0.034(2) 0.0282(18) 0.038(2) -0.0047(15) -0.0089(17) 0.0030(15)
C12 0.0266(18) 0.0287(19) 0.0316(19) 0.0002(14) -0.0027(14) 0.0033(14)
C13 0.0253(18) 0.0291(18) 0.0303(18) 0.0019(14) -0.0004(14) 0.0025(14)
C14 0.0212(18) 0.040(2) 0.039(2) 0.0000(15) -0.0042(15) 0.0029(17)
C15 0.0297(19) 0.042(2) 0.034(2) 0.0035(16) 0.0033(15) -0.0022(16)
C16 0.033(2) 0.046(2) 0.030(2) 0.0032(17) 0.0012(15) -0.0040(16)
C17 0.0257(17) 0.0286(18) 0.0300(18) 0.0018(14) 0.0012(14) 0.0032(14)
C18 0.0246(17) 0.0288(18) 0.0256(18) 0.0003(14) -0.0018(14) 0.0041(14)
N1 0.0219(15) 0.0324(16) 0.0343(16) 0.0004(12) -0.0008(12) 0.0039(12)
N2 0.0269(15) 0.0392(17) 0.0256(15) 0.0010(13) 0.0006(12) -0.0016(13)
N3 0.0358(17) 0.0357(17) 0.0297(16) -0.0034(13) -0.0005(13) -0.0005(13)
N4 0.0270(16) 0.0347(17) 0.0359(17) -0.0026(13) -0.0043(13) -0.0007(13)
O1 0.0521(17) 0.0475(16) 0.0298(14) 0.0019(13) 0.0023(12) -0.0019(12)
O2 0.0301(15) 0.0503(17) 0.0663(19) -0.0089(13) -0.0086(13) -0.0017(14)
S 0.0253(6) 0.0395(7) 0.0341(7) 0.000 -0.0036(5) 0.000
Fe 0.0237(4) 0.0425(5) 0.0294(4) 0.000 -0.0037(3) 0.000

loop_
_atom_type_symbol
_atom_type_description
_atom_type_scat_dispersion_real
_atom_type_scat_dispersion_imag
_atom_type_scat_source
C C 0.0033 0.0016 'International Tables Vol C Tables 4.2.6.8 and 6.1.1.4'
H H 0.0000 0.0000 'International Tables Vol C Tables 4.2.6.8 and 6.1.1.4'
N N 0.0061 0.0033 'International Tables Vol C Tables 4.2.6.8 and 6.1.1.4'
O O 0.0106 0.0060 'International Tables Vol C Tables 4.2.6.8 and 6.1.1.4'
S S 0.1246 0.1234 'International Tables Vol C Tables 4.2.6.8 and 6.1.1.4'
Fe Fe 0.3463 0.8444 'International Tables Vol C Tables 4.2.6.8 and 6.1.1.4'

loop_
_geom_angle_atom_site_label_1
_geom_angle_atom_site_label_2
_geom_angle_atom_site_label_3
_geom_angle_site_symmetry_1
_geom_angle_site_symmetry_3
_geom_angle
_geom_angle_publ_flag
HW11 O1W HW12 . . 114(4) ?
N1 C1 C2 . . 123.6(3) ?
N1 C1 H1 . . 118.2 ?
C2 C1 H1 . . 118.2 ?
C3 C2 C1 . . 119.1(3) ?
C3 C2 H2 . . 120.5 ?
C1 C2 H2 . . 120.5 ?
C2 C3 C4 . . 118.3(3) ?
C2 C3 H3 . . 120.8 ?
C4 C3 H3 . . 120.8 ?
C18 C4 C3 . . 118.6(3) ?
C18 C4 C5 . . 119.4(3) ?
C3 C4 C5 . . 122.0(3) ?
N3 C5 C12 . . 122.0(3) ?
N3 C5 C4 . . 117.9(3) ?
C12 C5 C4 . . 120.1(3) ?
N3 C6 C7 . . 119.4(4) ?
N3 C6 C11 . . 121.3(3) ?
C7 C6 C11 . . 119.2(3) ?
C8 C7 C6 . . 119.9(4) ?
C8 C7 H7 . . 120.1 ?
C6 C7 H7 . . 120.1 ?
C7 C8 C9 . . 120.8(4) ?
C7 C8 H8 . . 119.6 ?
C9 C8 H8 . . 119.6 ?
C10 C9 C8 . . 121.5(4) ?
C10 C9 H9 . . 119.3 ?
C8 C9 H9 . . 119.3 ?
C9 C10 C11 . . 119.4(4) ?
C9 C10 H10 . . 120.3 ?
C11 C10 H10 . . 120.3 ?
N4 C11 C6 . . 121.1(3) ?
N4 C11 C10 . . 119.7(4) ?
C6 C11 C10 . . 119.2(3) ?
N4 C12 C5 . . 121.7(3) ?
N4 C12 C13 . . 119.0(3) ?
C5 C12 C13 . . 119.3(3) ?
C14 C13 C17 . . 117.4(3) ?
C14 C13 C12 . . 123.2(3) ?
C17 C13 C12 . . 119.3(3) ?
C15 C14 C13 . . 120.0(3) ?
C15 C14 H14 . . 120.0 ?
C13 C14 H14 . . 120.0 ?
C14 C15 C16 . . 118.2(3) ?
C14 C15 H15 . . 120.9 ?
C16 C15 H15 . . 120.9 ?
N2 C16 C15 . . 123.7(3) ?
N2 C16 H16 . . 118.2 ?
C15 C16 H16 . . 118.2 ?
N2 C17 C13 . . 122.7(3) ?
N2 C17 C18 . . 116.7(3) ?
C13 C17 C18 . . 120.6(3) ?
N1 C18 C4 . . 122.7(3) ?
N1 C18 C17 . . 116.6(3) ?
C4 C18 C17 . . 120.6(3) ?
C1 N1 C18 . . 117.6(3) ?
C1 N1 Fe . . 127.3(2) ?
C18 N1 Fe . . 114.6(2) ?
C16 N2 C17 . . 117.8(3) ?
C16 N2 Fe . . 127.9(2) ?
C17 N2 Fe . . 113.7(2) ?
C5 N3 C6 . . 116.9(3) ?
C12 N4 C11 . . 117.0(3) ?
S O1 Fe . . 96.58(13) ?
O2 S O2 . 2_655 112.9(2) ?
O2 S O1 . . 110.43(15) ?
O2 S O1 2_655 . 110.55(15) ?
O2 S O1 . 2_655 110.55(15) ?
O2 S O1 2_655 2_655 110.43(15) ?
O1 S O1 . 2_655 101.4(2) ?
N1 Fe N1 . 2_655 112.66(15) ?
N1 Fe O1 . 2_655 154.52(10) ?
N1 Fe O1 2_655 2_655 91.72(10) ?
N1 Fe O1 . . 91.72(10) n
N1 Fe O1 2_655 . 154.52(10) ?
O1 Fe O1 2_655 . 65.47(13) ?
N1 Fe N2 . 2_655 98.64(10) n
N1 Fe N2 2_655 2_655 76.08(10) ?
O1 Fe N2 2_655 2_655 94.22(10) ?
O1 Fe N2 . 2_655 93.64(10) n
N1 Fe N2 . . 76.08(10) y
N1 Fe N2 2_655 . 98.64(10) ?
O1 Fe N2 2_655 . 93.64(10) ?
O1 Fe N2 . . 94.22(10) ?
N2 Fe N2 2_655 . 170.66(15) ?

loop_
_geom_bond_atom_site_label_1
_geom_bond_atom_site_label_2
_geom_bond_site_symmetry_2
_geom_bond_distance
_geom_bond_publ_flag
O1W HW11 . 0.79(2) ?
O1W HW12 . 0.80(2) ?
C1 N1 . 1.324(4) ?
C1 C2 . 1.382(5) ?
C1 H1 . 0.9300 ?
C2 C3 . 1.377(5) ?
C2 H2 . 0.9300 ?
C3 C4 . 1.401(5) ?
C3 H3 . 0.9300 ?
C4 C18 . 1.383(5) ?
C4 C5 . 1.465(5) ?
C5 N3 . 1.329(4) ?
C5 C12 . 1.425(5) ?
C6 N3 . 1.348(4) ?
C6 C7 . 1.416(5) ?
C6 C11 . 1.422(5) ?
C7 C8 . 1.364(5) ?
C7 H7 . 0.9300 ?
C8 C9 . 1.399(6) ?
C8 H8 . 0.9300 ?
C9 C10 . 1.361(5) ?
C9 H9 . 0.9300 ?
C10 C11 . 1.425(5) ?
C10 H10 . 0.9300 ?
C11 N4 . 1.357(4) ?
C12 N4 . 1.323(4) ?
C12 C13 . 1.460(5) ?
C13 C14 . 1.396(5) ?
C13 C17 . 1.401(4) ?
C14 C15 . 1.374(5) ?
C14 H14 . 0.9300 ?
C15 C16 . 1.389(5) ?
C15 H15 . 0.9300 ?
C16 N2 . 1.327(4) ?
C16 H16 . 0.9300 ?
C17 N2 . 1.352(4) ?
C17 C18 . 1.458(4) ?
C18 N1 . 1.353(4) ?
O1 S . 1.507(3) ?
O2 S . 1.446(2) ?
S O2 2_655 1.446(3) ?
S O1 2_655 1.507(3) ?
Fe N1 . 2.151(3) y
Fe N2 . 2.185(3) y
Fe O1 . 2.156(3) y
Fe N1 2_655 2.151(3) ?
Fe O1 2_655 2.156(3) ?
Fe N2 2_655 2.185(3) ?

loop_
_geom_hbond_atom_site_label_D
_geom_hbond_atom_site_label_H
_geom_hbond_atom_site_label_A
_geom_hbond_distance_DH
_geom_hbond_distance_HA
_geom_hbond_distance_DA
_geom_hbond_angle_DHA
O1W HW11 O1 0.80(5) 1.99(5) 2.734(7) 155(7)
